data_1565104
loop_
_publ_author_name
'Bartholomew, Amymarie K.'
'Chen, Yu-Sheng'
'Grass Wang, Suyin'
'Bu, Wei'
'Dong, Yuyang'
'Juda, Cristin E.'
'Betley, Theodore'
'Anderton, Kevin J.'
'Musgrave, Rebecca A.'

_publ_section_title
;
 Revealing Redox Isomerism in Trichromium Imides by Anomalous Diffraction
;
_journal_name_full 'Chemical Science'
_journal_paper_doi 10.1039/D1SC04819H
_journal_year 2021
_chemical_formula_moiety 'C50 H73 Cr3 N7 Si3, C6 H6'
_chemical_formula_sum 'C56 H79 Cr3 N7 Si3'
_chemical_formula_weight 1090.53
_space_group_crystal_system monoclinic
_space_group_IT_number 14
_space_group_name_Hall '-P 2ybc'
_space_group_name_H-M_alt 'P 1 21/c 1'
_atom_sites_solution_hydrogens geom
_audit_creation_date 2018-11-08
_audit_creation_method
;
Olex2 1.2
(compiled 2017.02.23 svn.r3390 for OlexSys, GUI svn.r5320)
;
_audit_update_record
;
2019-08-26 deposited with the CCDC.	2021-11-03 downloaded from the CCDC.
;
_cell_angle_alpha 90
_cell_angle_beta 93.2710(10)
_cell_angle_gamma 90
_cell_formula_units_Z 4
_cell_length_a 13.3541(5)
_cell_length_b 29.4601(11)
_cell_length_c 14.0800(5)
_cell_measurement_reflns_used 9588
_cell_measurement_temperature 296(2)
_cell_measurement_theta_max 15.56
_cell_measurement_theta_min 2.33
_cell_volume 5530.2(4)
_computing_cell_refinement 'SAINT 8.35A (Bruker-AXS, 2015)'
_computing_data_collection 'APEX3 v2016.1.0 (Bruker-AXS,2016)'
_computing_data_reduction 'SAINT 8.35A (Bruker-AXS, 2015)'
_computing_molecular_graphics 'Bruker SHELXTL (Sheldrick, 2015)'
_computing_publication_material 'Bruker SHELXTL (Sheldrick, 2015)'
_computing_structure_refinement 'SHELXL-2014/7 (Sheldrick, 2014)'
_computing_structure_solution 'SHELXT-2014 (Sheldrick, 2015)'
_diffrn_ambient_temperature 296.15
_diffrn_measured_fraction_theta_full 0.990
_diffrn_measured_fraction_theta_max 0.850
_diffrn_measurement_device_type
;
Bruker D8 goniometer with CCD area detector
;
_diffrn_measurement_method 'phi scans'
_diffrn_radiation_monochromator 'Si 1 1 1'
_diffrn_radiation_type synchrotron
_diffrn_radiation_wavelength 0.41328
_diffrn_reflns_av_R_equivalents 0.0848
_diffrn_reflns_av_unetI/netI 0.0444
_diffrn_reflns_Laue_measured_fraction_full 0.990
_diffrn_reflns_Laue_measured_fraction_max 0.850
_diffrn_reflns_limit_h_max 18
_diffrn_reflns_limit_h_min -17
_diffrn_reflns_limit_k_max 38
_diffrn_reflns_limit_k_min -38
_diffrn_reflns_limit_l_max 15
_diffrn_reflns_limit_l_min -17
_diffrn_reflns_number 115483
_diffrn_reflns_point_group_measured_fraction_full 0.990
_diffrn_reflns_point_group_measured_fraction_max 0.850
_diffrn_reflns_theta_full 14.357
_diffrn_reflns_theta_max 16.403
_diffrn_reflns_theta_min 0.888
_diffrn_source synchrotron
_exptl_absorpt_coefficient_mu 0.162
_exptl_absorpt_correction_T_max 0.7439
_exptl_absorpt_correction_T_min 0.6486
_exptl_absorpt_correction_type multi-scan
_exptl_absorpt_process_details
;
SADABS-2016/2 (Bruker,2016/2) was used for absorption correction.
wR2(int) was 0.1051 before and 0.0791 after correction.
The Ratio of minimum to maximum transmission is 0.8719.
The \l/2 correction factor is Not present.
;
_exptl_crystal_colour brown
_exptl_crystal_density_diffrn 1.310
_exptl_crystal_description 'medium rectangular block'
_exptl_crystal_F_000 2312
_exptl_crystal_size_max 0.357
_exptl_crystal_size_mid 0.190
_exptl_crystal_size_min 0.186
_refine_diff_density_max 1.269
_refine_diff_density_min -0.579
_refine_diff_density_rms 0.080
_refine_ls_extinction_method none
_refine_ls_goodness_of_fit_ref 1.032
_refine_ls_hydrogen_treatment constr
_refine_ls_matrix_type full
_refine_ls_number_parameters 637
_refine_ls_number_reflns 12565
_refine_ls_number_restraints 0
_refine_ls_restrained_S_all 1.032
_refine_ls_R_factor_all 0.0548
_refine_ls_R_factor_gt 0.0398
_refine_ls_shift/su_max 0.001
_refine_ls_shift/su_mean 0.000
_refine_ls_structure_factor_coef Fsqd
_refine_ls_weighting_details 'w=1/[\s^2^(Fo^2^)+(0.0535P)^2^+3.9017P] where P=(Fo^2^+2Fc^2^)/3'
_refine_ls_weighting_scheme calc
_refine_ls_wR_factor_gt 0.1019
_refine_ls_wR_factor_ref 0.1103
_reflns_Friedel_coverage 0.000
_reflns_number_gt 9983
_reflns_number_total 12565
_reflns_threshold_expression 'I > 2\s(I)'
_cod_data_source_file d1sc04819h2.cif
_cod_data_source_block tbsLCr3CNBn
_cod_database_code 1565104
_shelx_shelxl_version_number 2014/7
_shelx_space_group_comment
;
The symmetry employed for this shelxl refinement is uniquely defined
by the following loop, which should always be used as a source of
symmetry information in preference to the above space-group names.
They are only intended as comments.
;
_olex2_refinement_description
;
1. Fixed Uiso
 At 1.2 times of:
  All C(H) groups, All C(H,H) groups
 At 1.5 times of:
  All C(H,H,H) groups
2.a Ternary CH refined with riding coordinates:
 C1(H1), C3(H3), C5(H5)
2.b Secondary CH2 refined with riding coordinates:
 C2(H2A,H2B), C4(H4A,H4B), C6(H6A,H6B), C44(H44A,H44B)
2.c Aromatic/amide H refined with riding coordinates:
 C9(H9), C10(H10), C11(H11), C12(H12), C15(H15), C16(H16), C17(H17), C18(H18),
 C21(H21), C22(H22), C23(H23), C24(H24), C46(H46), C47(H47), C48(H48), C49(H49),
  C50(H50), C51(H51), C52(H52), C53(H53), C54(H54), C55(H55), C56(H56)
2.d Idealised Me refined as rotating group:
 C25(H25A,H25B,H25C), C26(H26A,H26B,H26C), C28(H28A,H28B,H28C), C29(H29A,H29B,
 H29C), C30(H30A,H30B,H30C), C31(H31A,H31B,H31C), C32(H32A,H32B,H32C), C34(H34A,
 H34B,H34C), C35(H35A,H35B,H35C), C36(H36A,H36B,H36C), C37(H37A,H37B,H37C),
 C38(H38A,H38B,H38C), C40(H40A,H40B,H40C), C41(H41A,H41B,H41C), C42(H42A,H42B,
 H42C)
;
_olex2_submission_special_instructions 'No special instructions were received'

loop_
_space_group_symop_operation_xyz
'x, y, z'
'-x, y+1/2, -z+1/2'
'-x, -y, -z'
'x, -y-1/2, z-1/2'

loop_
_atom_site_label
_atom_site_type_symbol
_atom_site_fract_x
_atom_site_fract_y
_atom_site_fract_z
_atom_site_U_iso_or_equiv
_atom_site_adp_type
_atom_site_occupancy
_atom_site_site_symmetry_order
_atom_site_calc_flag
_atom_site_refinement_flags_posn
_atom_site_refinement_flags_adp
_atom_site_refinement_flags_occupancy
_atom_site_disorder_assembly
_atom_site_disorder_group
Cr2 Cr 0.20823(2) 0.63077(2) 0.70275(2) 0.01455(8) Uani 1 1 d . . . . .
Cr3 Cr 0.35197(2) 0.65061(2) 0.83603(3) 0.01534(9) Uani 1 1 d . . . . .
Cr1 Cr 0.34734(2) 0.67574(2) 0.62841(3) 0.01550(9) Uani 1 1 d . . . . .
Si1 Si 0.34995(4) 0.57544(2) 0.51937(4) 0.01679(13) Uani 1 1 d . . . . .
Si2 Si 0.07889(4) 0.53902(2) 0.74000(5) 0.01923(13) Uani 1 1 d . . . . .
Si3 Si 0.54188(4) 0.59704(2) 0.91486(5) 0.01985(14) Uani 1 1 d . . . . .
N1 N 0.20920(13) 0.69357(6) 0.62926(13) 0.0159(4) Uani 1 1 d . . . . .
N2 N 0.27949(13) 0.62100(6) 0.55682(13) 0.0164(4) Uani 1 1 d . . . . .
N3 N 0.20834(12) 0.66184(6) 0.83639(13) 0.0155(4) Uani 1 1 d . . . . .
N4 N 0.16751(13) 0.57655(6) 0.78071(13) 0.0193(4) Uani 1 1 d . . . . .
N5 N 0.38272(13) 0.70873(6) 0.76482(13) 0.0157(4) Uani 1 1 d . . . . .
N6 N 0.49254(13) 0.64395(6) 0.85478(14) 0.0180(4) Uani 1 1 d . . . . .
N7 N 0.54149(14) 0.69591(7) 0.51947(15) 0.0238(4) Uani 1 1 d . . . . .
C1 C 0.17722(16) 0.73603(7) 0.67474(16) 0.0182(4) Uani 1 1 d . . . . .
H1 H 0.1323 0.7523 0.6290 0.022 Uiso 1 1 calc R . . . .
C2 C 0.11965(16) 0.72782(8) 0.76704(17) 0.0212(5) Uani 1 1 d . . . . .
H2A H 0.0896 0.7564 0.7844 0.025 Uiso 1 1 calc R . . . .
H2B H 0.0652 0.7069 0.7512 0.025 Uiso 1 1 calc R . . . .
C3 C 0.17943(16) 0.70908(7) 0.85668(16) 0.0186(4) Uani 1 1 d . . . . .
H3 H 0.1350 0.7088 0.9097 0.022 Uiso 1 1 calc R . . . .
C4 C 0.26444(16) 0.74061(7) 0.88091(16) 0.0192(4) Uani 1 1 d . . . . .
H4A H 0.3080 0.7275 0.9311 0.023 Uiso 1 1 calc R . . . .
H4B H 0.2387 0.7691 0.9038 0.023 Uiso 1 1 calc R . . . .
C5 C 0.32554(16) 0.74942(7) 0.79118(16) 0.0180(4) Uani 1 1 d . . . . .
H5 H 0.3747 0.7732 0.8084 0.022 Uiso 1 1 calc R . . . .
C6 C 0.26217(17) 0.76666(7) 0.70320(16) 0.0199(4) Uani 1 1 d . . . . .
H6A H 0.2359 0.7965 0.7170 0.024 Uiso 1 1 calc R . . . .
H6B H 0.3051 0.7697 0.6503 0.024 Uiso 1 1 calc R . . . .
C7 C 0.15299(15) 0.67506(7) 0.54780(16) 0.0174(4) Uani 1 1 d . . . . .
C8 C 0.19374(15) 0.63544(7) 0.50616(16) 0.0174(4) Uani 1 1 d . . . . .
C9 C 0.14628(16) 0.61455(8) 0.42496(16) 0.0215(5) Uani 1 1 d . . . . .
H9 H 0.1751 0.5891 0.3986 0.026 Uiso 1 1 calc R . . . .
C10 C 0.05976(17) 0.63131(9) 0.38558(18) 0.0271(5) Uani 1 1 d . . . . .
H10 H 0.0283 0.6180 0.3319 0.032 Uiso 1 1 calc R . . . .
C11 C 0.01947(18) 0.66895(9) 0.42765(19) 0.0291(5) Uani 1 1 d . . . . .
H11 H -0.0406 0.6806 0.4014 0.035 Uiso 1 1 calc R . . . .
C12 C 0.06523(16) 0.69076(8) 0.50896(18) 0.0241(5) Uani 1 1 d . . . . .
H12 H 0.0347 0.7158 0.5353 0.029 Uiso 1 1 calc R . . . .
C13 C 0.20641(15) 0.62944(7) 0.91457(16) 0.0177(4) Uani 1 1 d . . . . .
C14 C 0.18836(15) 0.58403(7) 0.88263(16) 0.0193(4) Uani 1 1 d . . . . .
C15 C 0.19348(18) 0.55036(8) 0.95702(18) 0.0261(5) Uani 1 1 d . . . . .
H15 H 0.1851 0.5201 0.9399 0.031 Uiso 1 1 calc R . . . .
C16 C 0.21099(18) 0.56112(9) 1.05719(18) 0.0287(5) Uani 1 1 d . . . . .
H16 H 0.2124 0.5378 1.1018 0.034 Uiso 1 1 calc R . . . .
C17 C 0.22571(18) 0.60559(9) 1.08764(17) 0.0278(5) Uani 1 1 d . . . . .
H17 H 0.2360 0.6127 1.1518 0.033 Uiso 1 1 calc R . . . .
C18 C 0.22424(17) 0.63955(8) 1.01634(17) 0.0230(5) Uani 1 1 d . . . . .
H18 H 0.2350 0.6695 1.0347 0.028 Uiso 1 1 calc R . . . .
C19 C 0.48408(15) 0.71549(7) 0.76955(15) 0.0167(4) Uani 1 1 d . . . . .
C20 C 0.54000(16) 0.67978(7) 0.81235(16) 0.0182(4) Uani 1 1 d . . . . .
C21 C 0.63905(16) 0.68343(8) 0.80660(17) 0.0239(5) Uani 1 1 d . . . . .
H21 H 0.6811 0.6611 0.8332 0.029 Uiso 1 1 calc R . . . .
C22 C 0.67969(17) 0.72031(9) 0.76118(18) 0.0274(5) Uani 1 1 d . . . . .
H22 H 0.7490 0.7215 0.7577 0.033 Uiso 1 1 calc R . . . .
C23 C 0.62403(18) 0.75509(8) 0.72126(18) 0.0269(5) Uani 1 1 d . . . . .
H23 H 0.6541 0.7793 0.6914 0.032 Uiso 1 1 calc R . . . .
C24 C 0.52620(18) 0.75286(8) 0.72692(17) 0.0236(5) Uani 1 1 d . . . . .
H24 H 0.4855 0.7762 0.7025 0.028 Uiso 1 1 calc R . . . .
C25 C 0.45145(18) 0.57244(8) 0.61572(18) 0.0266(5) Uani 1 1 d . . . . .
H25A H 0.4915 0.5995 0.6148 0.040 Uiso 1 1 calc GR . . . .
H25B H 0.4929 0.5464 0.6058 0.040 Uiso 1 1 calc GR . . . .
H25C H 0.4222 0.5699 0.6762 0.040 Uiso 1 1 calc GR . . . .
C26 C 0.29166(18) 0.51862(8) 0.52593(19) 0.0276(5) Uani 1 1 d . . . . .
H26A H 0.2704 0.5136 0.5891 0.041 Uiso 1 1 calc GR . . . .
H26B H 0.3396 0.4958 0.5109 0.041 Uiso 1 1 calc GR . . . .
H26C H 0.2347 0.5170 0.4813 0.041 Uiso 1 1 calc GR . . . .
C27 C 0.39479(16) 0.58273(7) 0.38669(16) 0.0200(4) Uani 1 1 d . . . . .
C28 C 0.50271(18) 0.57366(9) 0.39006(19) 0.0298(5) Uani 1 1 d . . . . .
H28A H 0.5371 0.5956 0.4304 0.045 Uiso 1 1 calc GR . . . .
H28B H 0.5263 0.5757 0.3271 0.045 Uiso 1 1 calc GR . . . .
H28C H 0.5155 0.5437 0.4149 0.045 Uiso 1 1 calc GR . . . .
C29 C 0.37668(17) 0.63058(8) 0.34506(16) 0.0223(5) Uani 1 1 d . . . . .
H29A H 0.3061 0.6370 0.3415 0.033 Uiso 1 1 calc GR . . . .
H29B H 0.4015 0.6320 0.2825 0.033 Uiso 1 1 calc GR . . . .
H29C H 0.4111 0.6526 0.3853 0.033 Uiso 1 1 calc GR . . . .
C30 C 0.34831(18) 0.54835(8) 0.31261(17) 0.0258(5) Uani 1 1 d . . . . .
H30A H 0.3628 0.5179 0.3338 0.039 Uiso 1 1 calc GR . . . .
H30B H 0.3765 0.5533 0.2522 0.039 Uiso 1 1 calc GR . . . .
H30C H 0.2770 0.5526 0.3062 0.039 Uiso 1 1 calc GR . . . .
C31 C 0.1070(2) 0.47777(8) 0.7666(2) 0.0340(6) Uani 1 1 d . . . . .
H31A H 0.1767 0.4719 0.7584 0.051 Uiso 1 1 calc GR . . . .
H31B H 0.0666 0.4589 0.7241 0.051 Uiso 1 1 calc GR . . . .
H31C H 0.0920 0.4712 0.8311 0.051 Uiso 1 1 calc GR . . . .
C32 C 0.06102(19) 0.54596(9) 0.60152(17) 0.0296(6) Uani 1 1 d . . . . .
H32A H 0.0268 0.5740 0.5868 0.044 Uiso 1 1 calc GR . . . .
H32B H 0.0221 0.5211 0.5754 0.044 Uiso 1 1 calc GR . . . .
H32C H 0.1254 0.5462 0.5745 0.044 Uiso 1 1 calc GR . . . .
C33 C -0.04148(17) 0.55297(8) 0.79151(17) 0.0240(5) Uani 1 1 d . . . . .
C34 C -0.0460(2) 0.54392(10) 0.90456(19) 0.0350(6) Uani 1 1 d . . . . .
H34A H -0.0303 0.5127 0.9181 0.052 Uiso 1 1 calc GR . . . .
H34B H -0.1122 0.5506 0.9240 0.052 Uiso 1 1 calc GR . . . .
H34C H 0.0017 0.5631 0.9386 0.052 Uiso 1 1 calc GR . . . .
C35 C -0.06456(19) 0.60291(9) 0.7716(2) 0.0337(6) Uani 1 1 d . . . . .
H35A H -0.0137 0.6214 0.8031 0.051 Uiso 1 1 calc GR . . . .
H35B H -0.1287 0.6104 0.7948 0.051 Uiso 1 1 calc GR . . . .
H35C H -0.0658 0.6083 0.7043 0.051 Uiso 1 1 calc GR . . . .
C36 C -0.11682(17) 0.52260(9) 0.73712(19) 0.0294(5) Uani 1 1 d . . . . .
H36A H -0.1144 0.5283 0.6702 0.044 Uiso 1 1 calc GR . . . .
H36B H -0.1830 0.5289 0.7569 0.044 Uiso 1 1 calc GR . . . .
H36C H -0.1006 0.4914 0.7499 0.044 Uiso 1 1 calc GR . . . .
C37 C 0.43705(18) 0.55922(8) 0.9300(2) 0.0304(6) Uani 1 1 d . . . . .
H37A H 0.3891 0.5739 0.9679 0.046 Uiso 1 1 calc GR . . . .
H37B H 0.4606 0.5319 0.9612 0.046 Uiso 1 1 calc GR . . . .
H37C H 0.4059 0.5518 0.8688 0.046 Uiso 1 1 calc GR . . . .
C38 C 0.63085(19) 0.56557(9) 0.8420(2) 0.0335(6) Uani 1 1 d . . . . .
H38A H 0.6051 0.5647 0.7770 0.050 Uiso 1 1 calc GR . . . .
H38B H 0.6386 0.5351 0.8657 0.050 Uiso 1 1 calc GR . . . .
H38C H 0.6947 0.5806 0.8458 0.050 Uiso 1 1 calc GR . . . .
C39 C 0.59717(17) 0.61035(8) 1.04516(17) 0.0226(5) Uani 1 1 d . . . . .
C40 C 0.5249(2) 0.63701(10) 1.1029(2) 0.0340(6) Uani 1 1 d . . . . .
H40A H 0.5102 0.6656 1.0723 0.051 Uiso 1 1 calc GR . . . .
H40B H 0.5547 0.6423 1.1656 0.051 Uiso 1 1 calc GR . . . .
H40C H 0.4640 0.6200 1.1074 0.051 Uiso 1 1 calc GR . . . .
C41 C 0.6202(2) 0.56613(10) 1.1012(2) 0.0405(7) Uani 1 1 d . . . . .
H41A H 0.5589 0.5499 1.1090 0.061 Uiso 1 1 calc GR . . . .
H41B H 0.6511 0.5734 1.1625 0.061 Uiso 1 1 calc GR . . . .
H41C H 0.6648 0.5476 1.0667 0.061 Uiso 1 1 calc GR . . . .
C42 C 0.68840(19) 0.63820(11) 1.0426(2) 0.0367(6) Uani 1 1 d . . . . .
H42A H 0.7364 0.6230 1.0055 0.055 Uiso 1 1 calc GR . . . .
H42B H 0.7165 0.6426 1.1062 0.055 Uiso 1 1 calc GR . . . .
H42C H 0.6718 0.6671 1.0145 0.055 Uiso 1 1 calc GR . . . .
C43 C 0.47603(17) 0.68510(8) 0.56066(17) 0.0222(5) Uani 1 1 d . . . . .
C44 C 0.62815(17) 0.70796(8) 0.47349(19) 0.0257(5) Uani 1 1 d . . . . .
H44A H 0.6648 0.7313 0.5094 0.031 Uiso 1 1 calc R . . . .
H44B H 0.6101 0.7197 0.4105 0.031 Uiso 1 1 calc R . . . .
C45 C 0.69121(16) 0.66683(8) 0.46643(18) 0.0242(5) Uani 1 1 d . . . . .
C46 C 0.70792(19) 0.63865(9) 0.5483(2) 0.0324(6) Uani 1 1 d . . . . .
H46 H 0.6802 0.6459 0.6055 0.039 Uiso 1 1 calc R . . . .
C47 C 0.7652(2) 0.60112(9) 0.5405(2) 0.0381(6) Uani 1 1 d . . . . .
H47 H 0.7772 0.5819 0.5922 0.046 Uiso 1 1 calc R . . . .
C48 C 0.8067(2) 0.59164(9) 0.4520(2) 0.0370(6) Uani 1 1 d . . . . .
H48 H 0.8468 0.5660 0.4474 0.044 Uiso 1 1 calc R . . . .
C49 C 0.7900(2) 0.61927(9) 0.3703(2) 0.0352(6) Uani 1 1 d . . . . .
H49 H 0.8178 0.6118 0.3133 0.042 Uiso 1 1 calc R . . . .
C50 C 0.73219(17) 0.65695(9) 0.37730(19) 0.0282(5) Uani 1 1 d . . . . .
H50 H 0.7196 0.6759 0.3252 0.034 Uiso 1 1 calc R . . . .
C51 C -0.0369(2) 0.82725(10) 0.5260(2) 0.0442(7) Uani 1 1 d . . . . .
H51 H 0.0003 0.8523 0.5087 0.053 Uiso 1 1 calc R . . . .
C52 C -0.0413(2) 0.81639(11) 0.6259(2) 0.0470(8) Uani 1 1 d . . . . .
H52 H -0.0076 0.8345 0.6713 0.056 Uiso 1 1 calc R . . . .
C53 C -0.0948(2) 0.77962(11) 0.6540(2) 0.0401(7) Uani 1 1 d . . . . .
H53 H -0.0989 0.7722 0.7178 0.048 Uiso 1 1 calc R . . . .
C54 C -0.14219(18) 0.75404(10) 0.5826(2) 0.0353(6) Uani 1 1 d . . . . .
H54 H -0.1781 0.7285 0.5995 0.042 Uiso 1 1 calc R . . . .
C55 C -0.13872(18) 0.76509(9) 0.4828(2) 0.0312(6) Uani 1 1 d . . . . .
H55 H -0.1729 0.7470 0.4376 0.037 Uiso 1 1 calc R . . . .
C56 C -0.0864(2) 0.80136(10) 0.4544(2) 0.0361(6) Uani 1 1 d . . . . .
H56 H -0.0835 0.8088 0.3904 0.043 Uiso 1 1 calc R . . . .

loop_
_atom_site_aniso_label
_atom_site_aniso_U_11
_atom_site_aniso_U_22
_atom_site_aniso_U_33
_atom_site_aniso_U_23
_atom_site_aniso_U_13
_atom_site_aniso_U_12
Cr2 0.01354(15) 0.01397(16) 0.01617(18) -0.00010(13) 0.00103(13) -0.00156(12)
Cr3 0.01212(15) 0.01319(16) 0.02059(19) 0.00134(13) -0.00014(13) -0.00204(12)
Cr1 0.01245(15) 0.01579(17) 0.01842(19) -0.00249(13) 0.00238(13) -0.00184(12)
Si1 0.0173(3) 0.0146(3) 0.0183(3) -0.0004(2) -0.0003(2) 0.0011(2)
Si2 0.0180(3) 0.0179(3) 0.0217(3) -0.0013(2) 0.0000(2) -0.0057(2)
Si3 0.0141(3) 0.0181(3) 0.0271(3) -0.0024(2) -0.0012(2) 0.0016(2)
N1 0.0142(8) 0.0155(9) 0.0180(9) 0.0006(7) 0.0003(7) 0.0010(6)
N2 0.0143(8) 0.0164(9) 0.0183(9) -0.0009(7) -0.0004(7) -0.0003(6)
N3 0.0133(8) 0.0148(9) 0.0188(10) 0.0004(7) 0.0031(7) -0.0006(6)
N4 0.0177(8) 0.0190(9) 0.0208(10) 0.0012(7) -0.0020(7) -0.0054(7)
N5 0.0143(8) 0.0135(8) 0.0193(10) -0.0015(7) 0.0010(7) -0.0014(6)
N6 0.0136(8) 0.0174(9) 0.0234(10) 0.0008(7) 0.0033(7) -0.0006(7)
N7 0.0183(9) 0.0277(10) 0.0259(11) -0.0047(8) 0.0042(8) -0.0021(8)
C1 0.0170(10) 0.0160(10) 0.0214(12) 0.0013(8) 0.0000(8) 0.0044(8)
C2 0.0194(10) 0.0196(11) 0.0247(12) -0.0019(9) 0.0028(9) 0.0043(8)
C3 0.0194(10) 0.0171(10) 0.0196(11) -0.0005(8) 0.0049(9) 0.0034(8)
C4 0.0235(11) 0.0156(10) 0.0185(11) -0.0039(8) 0.0006(9) 0.0025(8)
C5 0.0211(10) 0.0104(9) 0.0226(12) -0.0011(8) 0.0023(9) -0.0008(8)
C6 0.0242(11) 0.0131(10) 0.0225(12) 0.0012(8) 0.0026(9) 0.0014(8)
C7 0.0152(9) 0.0196(11) 0.0174(11) 0.0028(8) 0.0006(8) -0.0019(8)
C8 0.0144(9) 0.0202(10) 0.0176(11) 0.0022(8) 0.0008(8) -0.0015(8)
C9 0.0193(10) 0.0236(11) 0.0215(12) -0.0024(9) 0.0001(9) -0.0009(8)
C10 0.0206(11) 0.0332(13) 0.0266(13) -0.0027(10) -0.0063(10) -0.0036(9)
C11 0.0185(11) 0.0330(13) 0.0349(15) 0.0032(11) -0.0059(10) 0.0012(9)
C12 0.0170(10) 0.0252(12) 0.0300(13) 0.0002(10) 0.0008(9) 0.0021(9)
C13 0.0119(9) 0.0210(11) 0.0202(11) 0.0018(9) 0.0007(8) -0.0019(8)
C14 0.0142(9) 0.0203(11) 0.0229(12) 0.0028(9) -0.0020(8) -0.0041(8)
C15 0.0259(11) 0.0219(12) 0.0296(13) 0.0052(10) -0.0064(10) -0.0089(9)
C16 0.0284(12) 0.0304(13) 0.0264(13) 0.0116(10) -0.0047(10) -0.0082(10)
C17 0.0306(12) 0.0354(14) 0.0169(12) 0.0032(10) -0.0037(10) -0.0076(10)
C18 0.0216(11) 0.0244(12) 0.0227(12) -0.0007(9) -0.0007(9) -0.0032(9)
C19 0.0153(9) 0.0187(10) 0.0161(11) -0.0027(8) 0.0010(8) -0.0056(8)
C20 0.0164(9) 0.0213(11) 0.0172(11) -0.0028(8) 0.0035(8) -0.0041(8)
C21 0.0168(10) 0.0312(13) 0.0239(12) 0.0000(10) 0.0019(9) -0.0020(9)
C22 0.0176(10) 0.0392(14) 0.0258(13) -0.0038(11) 0.0049(9) -0.0100(10)
C23 0.0263(12) 0.0294(13) 0.0255(13) 0.0003(10) 0.0048(10) -0.0142(10)
C24 0.0249(11) 0.0215(11) 0.0242(13) 0.0004(9) 0.0012(10) -0.0058(9)
C25 0.0246(11) 0.0276(13) 0.0268(13) -0.0011(10) -0.0049(10) 0.0033(9)
C26 0.0273(12) 0.0198(11) 0.0356(14) 0.0027(10) 0.0012(10) -0.0015(9)
C27 0.0178(10) 0.0194(11) 0.0229(12) -0.0032(9) 0.0011(9) 0.0010(8)
C28 0.0210(11) 0.0380(14) 0.0307(14) -0.0026(11) 0.0050(10) 0.0054(10)
C29 0.0253(11) 0.0226(11) 0.0190(12) 0.0012(9) 0.0016(9) -0.0021(9)
C30 0.0275(12) 0.0259(12) 0.0239(13) -0.0074(10) 0.0007(10) 0.0007(9)
C31 0.0308(13) 0.0203(12) 0.0501(17) -0.0028(11) -0.0033(12) -0.0024(10)
C32 0.0268(12) 0.0394(15) 0.0228(13) -0.0072(11) 0.0041(10) -0.0107(10)
C33 0.0198(10) 0.0271(12) 0.0250(13) 0.0010(10) 0.0013(9) -0.0044(9)
C34 0.0273(13) 0.0490(17) 0.0291(14) 0.0012(12) 0.0058(11) -0.0029(11)
C35 0.0276(12) 0.0311(14) 0.0428(16) -0.0040(12) 0.0055(11) 0.0028(10)
C36 0.0193(11) 0.0321(13) 0.0368(15) 0.0017(11) 0.0005(10) -0.0050(9)
C37 0.0246(12) 0.0207(12) 0.0449(16) 0.0047(11) -0.0071(11) -0.0033(9)
C38 0.0235(12) 0.0367(14) 0.0396(16) -0.0144(12) -0.0027(11) 0.0109(10)
C39 0.0207(10) 0.0213(11) 0.0254(13) -0.0001(9) -0.0015(9) 0.0010(9)
C40 0.0312(13) 0.0407(15) 0.0301(14) -0.0074(12) 0.0022(11) 0.0043(11)
C41 0.0486(17) 0.0325(15) 0.0385(16) 0.0048(12) -0.0146(13) 0.0028(12)
C42 0.0254(12) 0.0557(18) 0.0285(14) -0.0068(13) -0.0041(11) -0.0135(12)
C43 0.0200(10) 0.0238(12) 0.0229(12) -0.0051(9) 0.0012(9) -0.0025(9)
C44 0.0176(10) 0.0288(12) 0.0315(14) 0.0019(10) 0.0092(10) -0.0034(9)
C45 0.0149(10) 0.0237(12) 0.0340(14) 0.0000(10) 0.0005(9) -0.0042(8)
C46 0.0293(13) 0.0354(14) 0.0323(15) 0.0006(11) -0.0005(11) -0.0021(11)
C47 0.0347(14) 0.0301(14) 0.0480(18) 0.0070(12) -0.0098(13) 0.0007(11)
C48 0.0266(12) 0.0248(13) 0.0591(19) -0.0007(12) -0.0014(12) 0.0020(10)
C49 0.0285(13) 0.0307(14) 0.0470(17) -0.0055(12) 0.0077(12) 0.0003(10)
C50 0.0218(11) 0.0277(13) 0.0354(15) 0.0044(11) 0.0041(10) 0.0004(9)
C51 0.0294(14) 0.0357(16) 0.067(2) 0.0106(15) 0.0019(14) -0.0033(12)
C52 0.0346(15) 0.0486(18) 0.056(2) -0.0129(15) -0.0102(14) 0.0008(13)
C53 0.0253(13) 0.0581(19) 0.0372(16) 0.0037(14) 0.0042(12) 0.0045(12)
C54 0.0185(11) 0.0435(16) 0.0442(17) 0.0092(13) 0.0033(11) 0.0006(10)
C55 0.0196(11) 0.0357(14) 0.0383(15) 0.0025(12) 0.0008(10) 0.0025(10)
C56 0.0300(13) 0.0364(15) 0.0419(17) 0.0091(12) 0.0019(12) 0.0047(11)

loop_
_atom_type_symbol
_atom_type_description
_atom_type_scat_dispersion_real
_atom_type_scat_dispersion_imag
_atom_type_scat_source
C C 0.0000 0.0000 'International Tables Vol C Tables 4.2.6.8 and 6.1.1.4'
H H 0.0000 0.0000 'International Tables Vol C Tables 4.2.6.8 and 6.1.1.4'
Cr Cr 0.1620 0.2220 'International Tables Vol C Tables 4.2.6.8 and 6.1.1.4'
N N 0.0000 0.0010 'International Tables Vol C Tables 4.2.6.8 and 6.1.1.4'
Si Si 0.0270 0.0230 'International Tables Vol C Tables 4.2.6.8 and 6.1.1.4'

loop_
_geom_angle_atom_site_label_1
_geom_angle_atom_site_label_2
_geom_angle_atom_site_label_3
_geom_angle
_geom_angle_site_symmetry_1
_geom_angle_site_symmetry_3
_geom_angle_publ_flag
Cr1 Cr2 Cr3 70.376(14) . . ?
N1 Cr2 Cr3 97.34(5) . . ?
N1 Cr2 Cr1 47.36(5) . . ?
N1 Cr2 N2 70.33(7) . . ?
N2 Cr2 Cr3 109.46(4) . . ?
N2 Cr2 Cr1 50.19(4) . . ?
N3 Cr2 Cr3 46.29(5) . . ?
N3 Cr2 Cr1 100.28(5) . . ?
N3 Cr2 N1 93.30(7) . . ?
N3 Cr2 N2 150.16(6) . . ?
N4 Cr2 Cr3 89.78(5) . . ?
N4 Cr2 Cr1 148.57(5) . . ?
N4 Cr2 N1 163.72(7) . . ?
N4 Cr2 N2 120.99(7) . . ?
N4 Cr2 N3 81.05(7) . . ?
N3 Cr3 Cr2 50.98(5) . . ?
N3 Cr3 N5 94.86(7) . . ?
N3 Cr3 C13 37.85(7) . . ?
N5 Cr3 Cr2 89.72(5) . . ?
N5 Cr3 C13 130.04(7) . . ?
N6 Cr3 Cr2 138.00(6) . . ?
N6 Cr3 N3 171.02(8) . . ?
N6 Cr3 N5 85.96(7) . . ?
N6 Cr3 C13 137.77(8) . . ?
C13 Cr3 Cr2 72.25(5) . . ?
N1 Cr1 Cr2 54.37(5) . . ?
N1 Cr1 N2 79.81(7) . . ?
N1 Cr1 N5 91.86(7) . . ?
N1 Cr1 C43 143.62(9) . . ?
N2 Cr1 Cr2 59.33(5) . . ?
N2 Cr1 N5 146.97(7) . . ?
N5 Cr1 Cr2 89.79(5) . . ?
C43 Cr1 Cr2 156.56(7) . . ?
C43 Cr1 N2 103.55(8) . . ?
C43 Cr1 N5 101.92(8) . . ?
N2 Si1 C25 101.52(10) . . ?
N2 Si1 C26 116.53(10) . . ?
N2 Si1 C27 113.30(9) . . ?
C25 Si1 C27 116.08(11) . . ?
C26 Si1 C25 102.19(11) . . ?
C26 Si1 C27 106.98(11) . . ?
N4 Si2 C31 115.59(11) . . ?
N4 Si2 C32 108.13(10) . . ?
N4 Si2 C33 109.18(10) . . ?
C31 Si2 C32 108.08(13) . . ?
C33 Si2 C31 107.69(12) . . ?
C33 Si2 C32 107.93(11) . . ?
N6 Si3 C37 105.87(10) . . ?
N6 Si3 C38 111.45(12) . . ?
N6 Si3 C39 114.00(10) . . ?
C37 Si3 C38 106.29(13) . . ?
C37 Si3 C39 105.26(12) . . ?
C38 Si3 C39 113.19(11) . . ?
Cr1 N1 Cr2 78.27(6) . . ?
C1 N1 Cr2 121.10(13) . . ?
C1 N1 Cr1 122.39(13) . . ?
C7 N1 Cr2 92.34(12) . . ?
C7 N1 Cr1 110.41(13) . . ?
C7 N1 C1 120.94(17) . . ?
Cr1 N2 Cr2 70.47(6) . . ?
Si1 N2 Cr2 128.18(10) . . ?
Si1 N2 Cr1 121.12(9) . . ?
C8 N2 Cr2 92.81(12) . . ?
C8 N2 Cr1 109.67(14) . . ?
C8 N2 Si1 121.89(15) . . ?
Cr3 N3 Cr2 82.73(7) . . ?
C3 N3 Cr2 126.84(14) . . ?
C3 N3 Cr3 115.42(13) . . ?
C13 N3 Cr2 113.16(13) . . ?
C13 N3 Cr3 87.17(12) . . ?
C13 N3 C3 117.05(17) . . ?
Si2 N4 Cr2 122.26(10) . . ?
C14 N4 Cr2 111.72(13) . . ?
C14 N4 Si2 121.34(14) . . ?
Cr3 N5 Cr1 91.10(7) . . ?
C5 N5 Cr3 115.84(13) . . ?
C5 N5 Cr1 119.55(13) . . ?
C19 N5 Cr3 108.99(14) . . ?
C19 N5 Cr1 105.79(13) . . ?
C19 N5 C5 113.19(17) . . ?
Si3 N6 Cr3 119.89(10) . . ?
C20 N6 Cr3 109.63(14) . . ?
C20 N6 Si3 130.46(15) . . ?
C43 N7 C44 175.6(3) . . ?
N1 C1 H1 108.0 . . ?
N1 C1 C2 113.35(17) . . ?
N1 C1 C6 113.28(17) . . ?
C2 C1 H1 108.0 . . ?
C6 C1 H1 108.0 . . ?
C6 C1 C2 105.85(18) . . ?
C1 C2 H2A 107.7 . . ?
C1 C2 H2B 107.7 . . ?
H2A C2 H2B 107.1 . . ?
C3 C2 C1 118.33(18) . . ?
C3 C2 H2A 107.7 . . ?
C3 C2 H2B 107.7 . . ?
N3 C3 C2 107.77(18) . . ?
N3 C3 H3 108.4 . . ?
N3 C3 C4 115.30(17) . . ?
C2 C3 H3 108.4 . . ?
C4 C3 C2 108.25(18) . . ?
C4 C3 H3 108.4 . . ?
C3 C4 H4A 109.6 . . ?
C3 C4 H4B 109.6 . . ?
C3 C4 C5 110.12(18) . . ?
H4A C4 H4B 108.2 . . ?
C5 C4 H4A 109.6 . . ?
C5 C4 H4B 109.6 . . ?
N5 C5 C4 111.63(17) . . ?
N5 C5 H5 107.0 . . ?
N5 C5 C6 109.38(18) . . ?
C4 C5 H5 107.0 . . ?
C6 C5 C4 114.51(18) . . ?
C6 C5 H5 107.0 . . ?
C1 C6 C5 113.02(18) . . ?
C1 C6 H6A 109.0 . . ?
C1 C6 H6B 109.0 . . ?
C5 C6 H6A 109.0 . . ?
C5 C6 H6B 109.0 . . ?
H6A C6 H6B 107.8 . . ?
C8 C7 N1 116.26(18) . . ?
C12 C7 N1 126.5(2) . . ?
C12 C7 C8 117.2(2) . . ?
N2 C8 C7 111.34(19) . . ?
N2 C8 C9 127.1(2) . . ?
C9 C8 C7 121.55(19) . . ?
C8 C9 H9 119.8 . . ?
C10 C9 C8 120.5(2) . . ?
C10 C9 H9 119.8 . . ?
C9 C10 H10 121.2 . . ?
C9 C10 C11 117.6(2) . . ?
C11 C10 H10 121.2 . . ?
C10 C11 H11 118.4 . . ?
C10 C11 C12 123.3(2) . . ?
C12 C11 H11 118.4 . . ?
C7 C12 C11 119.8(2) . . ?
C7 C12 H12 120.1 . . ?
C11 C12 H12 120.1 . . ?
N3 C13 Cr3 54.98(9) . . ?
N3 C13 C18 126.47(19) . . ?
C14 C13 Cr3 103.15(14) . . ?
C14 C13 N3 112.68(19) . . ?
C14 C13 C18 120.8(2) . . ?
C18 C13 Cr3 108.03(14) . . ?
C13 C14 N4 118.00(19) . . ?
C13 C14 C15 114.6(2) . . ?
C15 C14 N4 127.4(2) . . ?
C14 C15 H15 118.2 . . ?
C14 C15 C16 123.7(2) . . ?
C16 C15 H15 118.2 . . ?
C15 C16 H16 119.4 . . ?
C17 C16 C15 121.2(2) . . ?
C17 C16 H16 119.4 . . ?
C16 C17 H17 121.6 . . ?
C16 C17 C18 116.8(2) . . ?
C18 C17 H17 121.6 . . ?
C13 C18 H18 118.6 . . ?
C17 C18 C13 122.9(2) . . ?
C17 C18 H18 118.6 . . ?
N5 C19 C20 114.37(18) . . ?
N5 C19 C24 121.3(2) . . ?
C24 C19 C20 124.1(2) . . ?
N6 C20 C19 120.70(18) . . ?
C21 C20 N6 124.6(2) . . ?
C21 C20 C19 114.7(2) . . ?
C20 C21 H21 119.8 . . ?
C20 C21 C22 120.4(2) . . ?
C22 C21 H21 119.8 . . ?
C21 C22 H22 118.0 . . ?
C23 C22 C21 124.0(2) . . ?
C23 C22 H22 118.0 . . ?
C22 C23 H23 121.4 . . ?
C24 C23 C22 117.1(2) . . ?
C24 C23 H23 121.4 . . ?
C19 C24 H24 120.2 . . ?
C23 C24 C19 119.6(2) . . ?
C23 C24 H24 120.2 . . ?
Si1 C25 H25A 109.5 . . ?
Si1 C25 H25B 109.5 . . ?
Si1 C25 H25C 109.5 . . ?
H25A C25 H25B 109.5 . . ?
H25A C25 H25C 109.5 . . ?
H25B C25 H25C 109.5 . . ?
Si1 C26 H26A 109.5 . . ?
Si1 C26 H26B 109.5 . . ?
Si1 C26 H26C 109.5 . . ?
H26A C26 H26B 109.5 . . ?
H26A C26 H26C 109.5 . . ?
H26B C26 H26C 109.5 . . ?
C28 C27 Si1 107.21(16) . . ?
C28 C27 C29 108.2(2) . . ?
C28 C27 C30 104.89(19) . . ?
C29 C27 Si1 113.81(15) . . ?
C29 C27 C30 107.00(19) . . ?
C30 C27 Si1 115.18(16) . . ?
C27 C28 H28A 109.5 . . ?
C27 C28 H28B 109.5 . . ?
C27 C28 H28C 109.5 . . ?
H28A C28 H28B 109.5 . . ?
H28A C28 H28C 109.5 . . ?
H28B C28 H28C 109.5 . . ?
C27 C29 H29A 109.5 . . ?
C27 C29 H29B 109.5 . . ?
C27 C29 H29C 109.5 . . ?
H29A C29 H29B 109.5 . . ?
H29A C29 H29C 109.5 . . ?
H29B C29 H29C 109.5 . . ?
C27 C30 H30A 109.5 . . ?
C27 C30 H30B 109.5 . . ?
C27 C30 H30C 109.5 . . ?
H30A C30 H30B 109.5 . . ?
H30A C30 H30C 109.5 . . ?
H30B C30 H30C 109.5 . . ?
Si2 C31 H31A 109.5 . . ?
Si2 C31 H31B 109.5 . . ?
Si2 C31 H31C 109.5 . . ?
H31A C31 H31B 109.5 . . ?
H31A C31 H31C 109.5 . . ?
H31B C31 H31C 109.5 . . ?
Si2 C32 H32A 109.5 . . ?
Si2 C32 H32B 109.5 . . ?
Si2 C32 H32C 109.5 . . ?
H32A C32 H32B 109.5 . . ?
H32A C32 H32C 109.5 . . ?
H32B C32 H32C 109.5 . . ?
C34 C33 Si2 115.59(16) . . ?
C35 C33 Si2 108.27(16) . . ?
C35 C33 C34 108.7(2) . . ?
C36 C33 Si2 103.71(16) . . ?
C36 C33 C34 109.7(2) . . ?
C36 C33 C35 110.7(2) . . ?
C33 C34 H34A 109.5 . . ?
C33 C34 H34B 109.5 . . ?
C33 C34 H34C 109.5 . . ?
H34A C34 H34B 109.5 . . ?
H34A C34 H34C 109.5 . . ?
H34B C34 H34C 109.5 . . ?
C33 C35 H35A 109.5 . . ?
C33 C35 H35B 109.5 . . ?
C33 C35 H35C 109.5 . . ?
H35A C35 H35B 109.5 . . ?
H35A C35 H35C 109.5 . . ?
H35B C35 H35C 109.5 . . ?
C33 C36 H36A 109.5 . . ?
C33 C36 H36B 109.5 . . ?
C33 C36 H36C 109.5 . . ?
H36A C36 H36B 109.5 . . ?
H36A C36 H36C 109.5 . . ?
H36B C36 H36C 109.5 . . ?
Si3 C37 H37A 109.5 . . ?
Si3 C37 H37B 109.5 . . ?
Si3 C37 H37C 109.5 . . ?
H37A C37 H37B 109.5 . . ?
H37A C37 H37C 109.5 . . ?
H37B C37 H37C 109.5 . . ?
Si3 C38 H38A 109.5 . . ?
Si3 C38 H38B 109.5 . . ?
Si3 C38 H38C 109.5 . . ?
H38A C38 H38B 109.5 . . ?
H38A C38 H38C 109.5 . . ?
H38B C38 H38C 109.5 . . ?
C40 C39 Si3 112.64(16) . . ?
C40 C39 C41 106.1(2) . . ?
C41 C39 Si3 111.05(17) . . ?
C42 C39 Si3 110.73(17) . . ?
C42 C39 C40 106.1(2) . . ?
C42 C39 C41 110.0(2) . . ?
C39 C40 H40A 109.5 . . ?
C39 C40 H40B 109.5 . . ?
C39 C40 H40C 109.5 . . ?
H40A C40 H40B 109.5 . . ?
H40A C40 H40C 109.5 . . ?
H40B C40 H40C 109.5 . . ?
C39 C41 H41A 109.5 . . ?
C39 C41 H41B 109.5 . . ?
C39 C41 H41C 109.5 . . ?
H41A C41 H41B 109.5 . . ?
H41A C41 H41C 109.5 . . ?
H41B C41 H41C 109.5 . . ?
C39 C42 H42A 109.5 . . ?
C39 C42 H42B 109.5 . . ?
C39 C42 H42C 109.5 . . ?
H42A C42 H42B 109.5 . . ?
H42A C42 H42C 109.5 . . ?
H42B C42 H42C 109.5 . . ?
N7 C43 Cr1 170.4(2) . . ?
N7 C44 H44A 110.1 . . ?
N7 C44 H44B 110.1 . . ?
N7 C44 C45 108.1(2) . . ?
H44A C44 H44B 108.4 . . ?
C45 C44 H44A 110.1 . . ?
C45 C44 H44B 110.1 . . ?
C46 C45 C44 119.0(2) . . ?
C50 C45 C44 118.2(2) . . ?
C50 C45 C46 122.8(2) . . ?
C45 C46 H46 120.9 . . ?
C47 C46 C45 118.2(3) . . ?
C47 C46 H46 120.9 . . ?
C46 C47 H47 120.6 . . ?
C46 C47 C48 118.8(3) . . ?
C48 C47 H47 120.6 . . ?
C47 C48 H48 118.4 . . ?
C49 C48 C47 123.3(2) . . ?
C49 C48 H48 118.4 . . ?
C48 C49 H49 120.8 . . ?
C50 C49 C48 118.3(3) . . ?
C50 C49 H49 120.8 . . ?
C45 C50 H50 120.7 . . ?
C49 C50 C45 118.6(3) . . ?
C49 C50 H50 120.7 . . ?
C52 C51 H51 118.8 . . ?
C56 C51 H51 118.8 . . ?
C56 C51 C52 122.4(3) . . ?
C51 C52 H52 119.8 . . ?
C53 C52 C51 120.5(3) . . ?
C53 C52 H52 119.8 . . ?
C52 C53 H53 121.7 . . ?
C52 C53 C54 116.6(3) . . ?
C54 C53 H53 121.7 . . ?
C53 C54 H54 118.5 . . ?
C53 C54 C55 123.1(3) . . ?
C55 C54 H54 118.5 . . ?
C54 C55 H55 119.6 . . ?
C56 C55 C54 120.8(3) . . ?
C56 C55 H55 119.6 . . ?
C51 C56 H56 121.6 . . ?
C55 C56 C51 116.7(3) . . ?
C55 C56 H56 121.6 . . ?

loop_
_geom_bond_atom_site_label_1
_geom_bond_atom_site_label_2
_geom_bond_distance
_geom_bond_site_symmetry_2
_geom_bond_publ_flag
Cr2 Cr3 2.6714(5) . ?
Cr2 Cr1 2.5539(5) . ?
Cr2 N1 2.1202(18) . ?
Cr2 N2 2.3308(18) . ?
Cr2 N3 2.0924(18) . ?
Cr2 N4 2.0300(18) . ?
Cr3 N3 1.9466(17) . ?
Cr3 N5 2.0378(18) . ?
Cr3 N6 1.8910(18) . ?
Cr3 C13 2.374(2) . ?
Cr1 N1 1.9188(17) . ?
Cr1 N2 2.0817(18) . ?
Cr1 N5 2.1803(18) . ?
Cr1 C43 2.031(2) . ?
Si1 N2 1.7381(18) . ?
Si1 C25 1.864(2) . ?
Si1 C26 1.851(2) . ?
Si1 C27 2.006(2) . ?
Si2 N4 1.6952(19) . ?
Si2 C31 1.877(3) . ?
Si2 C32 1.961(3) . ?
Si2 C33 1.847(2) . ?
Si3 N6 1.7309(19) . ?
Si3 C37 1.811(2) . ?
Si3 C38 1.860(2) . ?
Si3 C39 1.977(2) . ?
N1 C1 1.479(3) . ?
N1 C7 1.442(3) . ?
N2 C8 1.381(3) . ?
N3 C3 1.476(3) . ?
N3 C13 1.458(3) . ?
N4 C14 1.463(3) . ?
N5 C5 1.480(3) . ?
N5 C19 1.366(3) . ?
N6 C20 1.384(3) . ?
N7 C43 1.122(3) . ?
N7 C44 1.404(3) . ?
C1 H1 0.9800 . ?
C1 C2 1.566(3) . ?
C1 C6 1.487(3) . ?
C2 H2A 0.9700 . ?
C2 H2B 0.9700 . ?
C2 C3 1.556(3) . ?
C3 H3 0.9800 . ?
C3 C4 1.491(3) . ?
C4 H4A 0.9700 . ?
C4 H4B 0.9700 . ?
C4 C5 1.564(3) . ?
C5 H5 0.9800 . ?
C5 C6 1.546(3) . ?
C6 H6A 0.9700 . ?
C6 H6B 0.9700 . ?
C7 C8 1.428(3) . ?
C7 C12 1.347(3) . ?
C8 C9 1.416(3) . ?
C9 H9 0.9300 . ?
C9 C10 1.347(3) . ?
C10 H10 0.9300 . ?
C10 C11 1.381(4) . ?
C11 H11 0.9300 . ?
C11 C12 1.420(4) . ?
C12 H12 0.9300 . ?
C13 C14 1.427(3) . ?
C13 C18 1.470(3) . ?
C14 C15 1.441(3) . ?
C15 H15 0.9300 . ?
C15 C16 1.451(4) . ?
C16 H16 0.9300 . ?
C16 C17 1.389(4) . ?
C17 H17 0.9300 . ?
C17 C18 1.417(3) . ?
C18 H18 0.9300 . ?
C19 C20 1.406(3) . ?
C19 C24 1.388(3) . ?
C20 C21 1.334(3) . ?
C21 H21 0.9300 . ?
C21 C22 1.387(3) . ?
C22 H22 0.9300 . ?
C22 C23 1.368(4) . ?
C23 H23 0.9300 . ?
C23 C24 1.315(3) . ?
C24 H24 0.9300 . ?
C25 H25A 0.9600 . ?
C25 H25B 0.9600 . ?
C25 H25C 0.9600 . ?
C26 H26A 0.9600 . ?
C26 H26B 0.9600 . ?
C26 H26C 0.9600 . ?
C27 C28 1.464(3) . ?
C27 C29 1.540(3) . ?
C27 C30 1.557(3) . ?
C28 H28A 0.9600 . ?
C28 H28B 0.9600 . ?
C28 H28C 0.9600 . ?
C29 H29A 0.9600 . ?
C29 H29B 0.9600 . ?
C29 H29C 0.9600 . ?
C30 H30A 0.9600 . ?
C30 H30B 0.9600 . ?
C30 H30C 0.9600 . ?
C31 H31A 0.9600 . ?
C31 H31B 0.9600 . ?
C31 H31C 0.9600 . ?
C32 H32A 0.9600 . ?
C32 H32B 0.9600 . ?
C32 H32C 0.9600 . ?
C33 C34 1.618(4) . ?
C33 C35 1.526(4) . ?
C33 C36 1.520(3) . ?
C34 H34A 0.9600 . ?
C34 H34B 0.9600 . ?
C34 H34C 0.9600 . ?
C35 H35A 0.9600 . ?
C35 H35B 0.9600 . ?
C35 H35C 0.9600 . ?
C36 H36A 0.9600 . ?
C36 H36B 0.9600 . ?
C36 H36C 0.9600 . ?
C37 H37A 0.9600 . ?
C37 H37B 0.9600 . ?
C37 H37C 0.9600 . ?
C38 H38A 0.9600 . ?
C38 H38B 0.9600 . ?
C38 H38C 0.9600 . ?
C39 C40 1.517(3) . ?
C39 C41 1.545(3) . ?
C39 C42 1.471(3) . ?
C40 H40A 0.9600 . ?
C40 H40B 0.9600 . ?
C40 H40C 0.9600 . ?
C41 H41A 0.9600 . ?
C41 H41B 0.9600 . ?
C41 H41C 0.9600 . ?
C42 H42A 0.9600 . ?
C42 H42B 0.9600 . ?
C42 H42C 0.9600 . ?
C44 H44A 0.9700 . ?
C44 H44B 0.9700 . ?
C44 C45 1.482(3) . ?
C45 C46 1.428(4) . ?
C45 C50 1.427(4) . ?
C46 H46 0.9300 . ?
C46 C47 1.352(4) . ?
C47 H47 0.9300 . ?
C47 C48 1.421(4) . ?
C48 H48 0.9300 . ?
C48 C49 1.416(4) . ?
C49 H49 0.9300 . ?
C49 C50 1.359(4) . ?
C50 H50 0.9300 . ?
C51 H51 0.9300 . ?
C51 C52 1.447(5) . ?
C51 C56 1.400(4) . ?
C52 H52 0.9300 . ?
C52 C53 1.368(4) . ?
C53 H53 0.9300 . ?
C53 C54 1.381(4) . ?
C54 H54 0.9300 . ?
C54 C55 1.446(4) . ?
C55 H55 0.9300 . ?
C55 C56 1.350(4) . ?
C56 H56 0.9300 . ?
